data_7720189
loop_
_publ_author_name
'Avagyan, Nane A.'
'Zonov, Roman V.'
'Lemport, Pavel S.'
'Polikovskiy, Trofim A.'
'Metlin, Mikhail T.'
'Taydakov, Ilya V.'
'Averin, Alexei D.'
'Roznyatovsky, Vitaly A.'
'Simochkina, Anastasia I.'
'Danshina, Anastasia A.'
'Nelyubina, Yulia V.'
'Vokuev, Mikhail F.'
'Rodin, Igor A.'
'Ustynyuk, Yuri A.'
'Nenajdenko, Valentine G.'

_publ_section_title
;
 Sterically crowded phenanthrolinediamides: conformational behavior and
 photophysics of their complexes with an Eu-Gd-Tb triad.
;
_journal_issue 7
_journal_name_full 'Dalton transactions (Cambridge, England : 2003)'
_journal_page_first 3055
_journal_page_last 3072
_journal_paper_doi 10.1039/d5dt02745d
_journal_volume 55
_journal_year 2026
_chemical_formula_moiety 'C34 H34 Eu N7 O11, 3(C2 H3 N)'
_chemical_formula_sum 'C40 H43 Eu N10 O11'
_chemical_formula_weight 991.80
_space_group_crystal_system monoclinic
_space_group_IT_number 14
_space_group_name_Hall '-P 2ybc'
_space_group_name_H-M_alt 'P 1 21/c 1'
_atom_sites_solution_hydrogens geom
_atom_sites_solution_primary dual
_atom_sites_solution_secondary difmap
_audit_creation_method SHELXL-2018/3
_audit_update_record
;
2025-09-16 deposited with the CCDC.	2026-01-14 downloaded from the CCDC.
;
_cell_angle_alpha 90
_cell_angle_beta 90.84(3)
_cell_angle_gamma 90
_cell_formula_units_Z 4
_cell_length_a 16.290(3)
_cell_length_b 16.118(3)
_cell_length_c 16.455(3)
_cell_measurement_reflns_used 9903
_cell_measurement_temperature 100(2)
_cell_measurement_theta_max 30.53
_cell_measurement_theta_min 2.17
_cell_volume 4320.0(14)
_computing_cell_refinement 'SAINT (Bruker, 2019)'
_computing_data_collection 'APEX3 (Bruker, 2019)'
_computing_data_reduction 'SAINT (Bruker, 2019)'
_computing_molecular_graphics 'Mercury (Macrae <i>et al.</i>, 2020)'
_computing_structure_refinement 'SHELXL-2018/3 (Sheldrick, 2018)'
_computing_structure_solution 'SHELXT 2018/2 (Sheldrick, 2018)'
_diffrn_ambient_temperature 100(2)
_diffrn_measured_fraction_theta_full 0.999
_diffrn_measured_fraction_theta_max 0.998
_diffrn_measurement_device_type 'Bruker D8 Quest with Photon III detector'
_diffrn_measurement_method 'phi and omega shutterless scans'
_diffrn_radiation_type MoK\a
_diffrn_radiation_wavelength 0.71073
_diffrn_reflns_av_R_equivalents 0.0728
_diffrn_reflns_av_unetI/netI 0.0645
_diffrn_reflns_Laue_measured_fraction_full 0.999
_diffrn_reflns_Laue_measured_fraction_max 0.998
_diffrn_reflns_limit_h_max 21
_diffrn_reflns_limit_h_min -20
_diffrn_reflns_limit_k_max 21
_diffrn_reflns_limit_k_min -21
_diffrn_reflns_limit_l_max 22
_diffrn_reflns_limit_l_min -22
_diffrn_reflns_number 39987
_diffrn_reflns_point_group_measured_fraction_full 0.999
_diffrn_reflns_point_group_measured_fraction_max 0.998
_diffrn_reflns_theta_full 25.242
_diffrn_reflns_theta_max 28.500
_diffrn_reflns_theta_min 1.777
_diffrn_source 'micro-focus sealed X-ray tube'
_exptl_absorpt_coefficient_mu 1.522
_exptl_absorpt_correction_T_max 0.6814
_exptl_absorpt_correction_T_min 0.4335
_exptl_absorpt_correction_type multi-scan
_exptl_absorpt_process_details
;
SADABS-2016/2 (Bruker,2016/2) was used for absorption correction.
wR2(int) was 0.1204 before and  0.0645 after correction.
The Ratio of minimum to maximum transmission is 0.8158.
The \l/2 correction factor is Not present.
;
_exptl_crystal_colour colorless
_exptl_crystal_density_diffrn 1.525
_exptl_crystal_description block
_exptl_crystal_F_000 2016
_exptl_crystal_size_max 0.41
_exptl_crystal_size_mid 0.21
_exptl_crystal_size_min 0.05
_refine_diff_density_max 1.407
_refine_diff_density_min -2.300
_refine_diff_density_rms 0.130
_refine_ls_extinction_coef 0.00059(10)
_refine_ls_extinction_expression Fc^*^=kFc[1+0.001xFc^2^\l^3^/sin(2\q)]^-1/4^
_refine_ls_extinction_method 'SHELXL-2018/3 (Sheldrick 2018)'
_refine_ls_goodness_of_fit_ref 1.069
_refine_ls_hydrogen_treatment constr
_refine_ls_matrix_type full
_refine_ls_number_parameters 569
_refine_ls_number_reflns 10932
_refine_ls_number_restraints 0
_refine_ls_restrained_S_all 1.069
_refine_ls_R_factor_all 0.0646
_refine_ls_R_factor_gt 0.0446
_refine_ls_shift/su_max 0.003
_refine_ls_shift/su_mean 0.000
_refine_ls_structure_factor_coef Fsqd
_refine_ls_weighting_details 'w=1/[\s^2^(Fo^2^)+(0.0175P)^2^+10.1945P] where P=(Fo^2^+2Fc^2^)/3'
_refine_ls_weighting_scheme calc
_refine_ls_wR_factor_gt 0.0877
_refine_ls_wR_factor_ref 0.0940
_reflns_Friedel_coverage 0.000
_reflns_number_gt 8340
_reflns_number_total 10932
_reflns_threshold_expression 'I > 2\s(I)'
_cod_data_source_file d5dt02745d3.cif
_cod_data_source_block a_a
_cod_original_cell_volume 4320.0(15)
_cod_original_sg_symbol_H-M 'P 21/c'
_cod_database_code 7720189
_shelx_shelxl_version_number 2018/3
_shelx_space_group_comment
;
The symmetry employed for this shelxl refinement is uniquely defined
by the following loop, which should always be used as a source of
symmetry information in preference to the above space-group names.
They are only intended as comments.
;
_shelx_estimated_absorpt_t_max 0.815
_shelx_estimated_absorpt_t_min 0.521

loop_
_space_group_symop_operation_xyz
'x, y, z'
'-x, y+1/2, -z+1/2'
'-x, -y, -z'
'x, -y-1/2, z-1/2'

loop_
_atom_site_label
_atom_site_type_symbol
_atom_site_fract_x
_atom_site_fract_y
_atom_site_fract_z
_atom_site_U_iso_or_equiv
_atom_site_adp_type
_atom_site_occupancy
_atom_site_site_symmetry_order
_atom_site_calc_flag
_atom_site_refinement_flags_posn
_atom_site_refinement_flags_adp
_atom_site_refinement_flags_occupancy
_atom_site_disorder_assembly
_atom_site_disorder_group
Eu1 Eu 0.23196(2) 0.50228(2) 0.64081(2) 0.00898(6) Uani 1 1 d . . . . .
O1 O 0.13628(14) 0.44468(14) 0.54107(15) 0.0103(5) Uani 1 1 d . . . . .
O2 O 0.32296(14) 0.59562(15) 0.71082(16) 0.0133(5) Uani 1 1 d . . . . .
O3 O 0.16539(15) 0.38129(15) 0.70366(15) 0.0140(5) Uani 1 1 d . . . . .
O4 O 0.28774(16) 0.40873(16) 0.74982(16) 0.0179(6) Uani 1 1 d . . . . .
O5 O 0.22627(18) 0.29522(17) 0.78769(18) 0.0238(6) Uani 1 1 d . . . . .
O6 O 0.08255(16) 0.53749(17) 0.67149(16) 0.0171(6) Uani 1 1 d . . . . .
O7 O 0.17040(16) 0.55905(17) 0.76825(17) 0.0206(6) Uani 1 1 d . . . . .
O8 O 0.03924(16) 0.57196(17) 0.79148(16) 0.0195(6) Uani 1 1 d . . . . .
O9 O 0.29014(16) 0.56316(16) 0.51665(16) 0.0165(5) Uani 1 1 d . . . . .
O10 O 0.19483(15) 0.63659(16) 0.57104(17) 0.0181(6) Uani 1 1 d . . . . .
O11 O 0.25123(18) 0.67731(19) 0.4578(2) 0.0319(8) Uani 1 1 d . . . . .
N1 N 0.28113(17) 0.37996(17) 0.55209(17) 0.0083(5) Uani 1 1 d . . . . .
N2 N 0.39061(17) 0.47617(17) 0.63192(18) 0.0089(6) Uani 1 1 d . . . . .
N3 N 0.07328(17) 0.32867(17) 0.49755(18) 0.0095(6) Uani 1 1 d . . . . .
N4 N 0.43358(18) 0.61921(18) 0.79156(18) 0.0120(6) Uani 1 1 d . . . . .
N5 N 0.22667(19) 0.35993(19) 0.74898(19) 0.0153(6) Uani 1 1 d . . . . .
N6 N 0.09548(18) 0.55620(18) 0.74470(19) 0.0136(6) Uani 1 1 d . . . . .
N7 N 0.24532(18) 0.62763(19) 0.5134(2) 0.0165(7) Uani 1 1 d . . . . .
C1 C 0.2259(2) 0.3347(2) 0.5099(2) 0.0089(6) Uani 1 1 d . . . . .
C2 C 0.2490(2) 0.2701(2) 0.4593(2) 0.0136(7) Uani 1 1 d . . . . .
H2 H 0.208308 0.238575 0.431226 0.016 Uiso 1 1 calc R U . . .
C3 C 0.3306(2) 0.2518(2) 0.4499(2) 0.0136(7) Uani 1 1 d . . . . .
H3 H 0.346568 0.206923 0.416218 0.016 Uiso 1 1 calc R U . . .
C4 C 0.3905(2) 0.2998(2) 0.4905(2) 0.0117(7) Uani 1 1 d . . . . .
C5 C 0.3616(2) 0.3638(2) 0.5418(2) 0.0083(6) Uani 1 1 d . . . . .
C6 C 0.4201(2) 0.4171(2) 0.5826(2) 0.0094(6) Uani 1 1 d . . . . .
C7 C 0.5046(2) 0.4063(2) 0.5688(2) 0.0108(7) Uani 1 1 d . . . . .
C8 C 0.5314(2) 0.3398(2) 0.5171(2) 0.0134(7) Uani 1 1 d . . . . .
H8 H 0.588394 0.331973 0.508618 0.016 Uiso 1 1 calc R U . . .
C9 C 0.4768(2) 0.2886(2) 0.4806(2) 0.0125(7) Uani 1 1 d . . . . .
H9 H 0.495971 0.244355 0.447793 0.015 Uiso 1 1 calc R U . . .
C10 C 0.5585(2) 0.4628(2) 0.6069(2) 0.0138(7) Uani 1 1 d . . . . .
H10 H 0.615792 0.459481 0.597639 0.017 Uiso 1 1 calc R U . . .
C11 C 0.5281(2) 0.5229(2) 0.6575(2) 0.0138(7) Uani 1 1 d . . . . .
H11 H 0.564045 0.561649 0.683084 0.017 Uiso 1 1 calc R U . . .
C12 C 0.4430(2) 0.5262(2) 0.6710(2) 0.0107(7) Uani 1 1 d . . . . .
C13 C 0.1408(2) 0.3716(2) 0.5180(2) 0.0099(7) Uani 1 1 d . . . . .
C14 C 0.0703(2) 0.2411(2) 0.4781(2) 0.0109(7) Uani 1 1 d . . . . .
C15 C 0.0504(2) 0.2187(2) 0.3979(2) 0.0129(7) Uani 1 1 d . . . . .
C16 C 0.0469(2) 0.1344(2) 0.3797(2) 0.0169(8) Uani 1 1 d . . . . .
H16 H 0.033251 0.117427 0.325886 0.020 Uiso 1 1 calc R U . . .
C17 C 0.0627(2) 0.0750(2) 0.4383(2) 0.0194(8) Uani 1 1 d . . . . .
H17 H 0.060047 0.017758 0.424744 0.023 Uiso 1 1 calc R U . . .
C18 C 0.0825(2) 0.0992(2) 0.5168(2) 0.0169(8) Uani 1 1 d . . . . .
H18 H 0.093884 0.058132 0.556798 0.020 Uiso 1 1 calc R U . . .
C19 C 0.0862(2) 0.1828(2) 0.5384(2) 0.0116(7) Uani 1 1 d . . . . .
C20 C 0.0376(3) 0.2820(2) 0.3315(2) 0.0228(9) Uani 1 1 d . . . . .
H20A H -0.006207 0.320394 0.346938 0.034 Uiso 1 1 calc R U . . .
H20B H 0.021985 0.253796 0.280834 0.034 Uiso 1 1 calc R U . . .
H20C H 0.088545 0.313065 0.323604 0.034 Uiso 1 1 calc R U . . .
C21 C 0.1074(2) 0.2052(2) 0.6251(2) 0.0173(8) Uani 1 1 d . . . . .
H21A H 0.166951 0.201911 0.633460 0.026 Uiso 1 1 calc R U . . .
H21B H 0.080209 0.166479 0.661896 0.026 Uiso 1 1 calc R U . . .
H21C H 0.088701 0.261824 0.636220 0.026 Uiso 1 1 calc R U . . .
C22 C -0.0069(2) 0.3723(2) 0.5018(2) 0.0167(7) Uani 1 1 d . . . . .
H22A H -0.047750 0.342485 0.467561 0.020 Uiso 1 1 calc R U . . .
H22B H -0.000857 0.428976 0.479359 0.020 Uiso 1 1 calc R U . . .
C23 C -0.0384(2) 0.3783(3) 0.5874(3) 0.0248(9) Uani 1 1 d . . . . .
H23A H -0.091465 0.406927 0.586870 0.037 Uiso 1 1 calc R U . . .
H23B H 0.000940 0.409325 0.621181 0.037 Uiso 1 1 calc R U . . .
H23C H -0.045153 0.322336 0.609714 0.037 Uiso 1 1 calc R U . . .
C24 C 0.3977(2) 0.5842(2) 0.7264(2) 0.0115(7) Uani 1 1 d . . . . .
C25 C 0.5173(2) 0.6044(2) 0.8191(2) 0.0126(7) Uani 1 1 d . . . . .
C26 C 0.5736(2) 0.6690(2) 0.8085(2) 0.0139(7) Uani 1 1 d . . . . .
C27 C 0.6527(2) 0.6582(2) 0.8397(2) 0.0194(8) Uani 1 1 d . . . . .
H27 H 0.692099 0.701241 0.834042 0.023 Uiso 1 1 calc R U . . .
C28 C 0.6744(2) 0.5850(3) 0.8790(3) 0.0239(9) Uani 1 1 d . . . . .
H28 H 0.728344 0.578756 0.900886 0.029 Uiso 1 1 calc R U . . .
C29 C 0.6183(3) 0.5212(2) 0.8865(2) 0.0214(9) Uani 1 1 d . . . . .
H29 H 0.634798 0.470622 0.911493 0.026 Uiso 1 1 calc R U . . .
C30 C 0.5378(2) 0.5300(2) 0.8579(2) 0.0163(8) Uani 1 1 d . . . . .
C31 C 0.5523(2) 0.7471(2) 0.7628(2) 0.0195(8) Uani 1 1 d . . . . .
H31A H 0.517943 0.733337 0.715324 0.029 Uiso 1 1 calc R U . . .
H31B H 0.602863 0.774087 0.744835 0.029 Uiso 1 1 calc R U . . .
H31C H 0.522360 0.784844 0.798416 0.029 Uiso 1 1 calc R U . . .
C32 C 0.4791(2) 0.4587(2) 0.8675(3) 0.0224(9) Uani 1 1 d . . . . .
H32A H 0.468437 0.449984 0.925293 0.034 Uiso 1 1 calc R U . . .
H32B H 0.503271 0.408344 0.844523 0.034 Uiso 1 1 calc R U . . .
H32C H 0.427462 0.471330 0.838814 0.034 Uiso 1 1 calc R U . . .
C33 C 0.3836(2) 0.6718(2) 0.8457(2) 0.0180(8) Uani 1 1 d . . . . .
H33A H 0.333824 0.690282 0.815675 0.022 Uiso 1 1 calc R U . . .
H33B H 0.415655 0.721783 0.860878 0.022 Uiso 1 1 calc R U . . .
C34 C 0.3584(3) 0.6278(3) 0.9215(3) 0.0361(11) Uani 1 1 d . . . . .
H34A H 0.322629 0.580981 0.907159 0.054 Uiso 1 1 calc R U . . .
H34B H 0.328768 0.666340 0.956550 0.054 Uiso 1 1 calc R U . . .
H34C H 0.407350 0.607203 0.950416 0.054 Uiso 1 1 calc R U . . .
N1S N 0.2686(3) 0.4378(3) 0.3509(3) 0.0432(11) Uani 1 1 d . . . . .
C1S C 0.2159(3) 0.4633(3) 0.3120(3) 0.0290(10) Uani 1 1 d . . . . .
C2S C 0.1492(3) 0.4960(3) 0.2610(3) 0.0372(11) Uani 1 1 d . . . . .
H2SA H 0.167212 0.499249 0.204572 0.056 Uiso 1 1 calc R U . . .
H2SB H 0.134178 0.551523 0.280035 0.056 Uiso 1 1 calc R U . . .
H2SC H 0.101499 0.459185 0.264343 0.056 Uiso 1 1 calc R U . . .
N2S N 0.3630(3) 0.7849(3) 0.6336(3) 0.0382(10) Uani 1 1 d . . . . .
C3S C 0.3031(3) 0.7826(3) 0.6680(3) 0.0301(10) Uani 1 1 d . . . . .
C4S C 0.2266(3) 0.7782(3) 0.7141(3) 0.0312(10) Uani 1 1 d . . . . .
H4SA H 0.181259 0.800708 0.681009 0.047 Uiso 1 1 calc R U . . .
H4SB H 0.232524 0.810686 0.764142 0.047 Uiso 1 1 calc R U . . .
H4SC H 0.214858 0.720246 0.727763 0.047 Uiso 1 1 calc R U . . .
N3S N 0.1910(3) 0.9254(3) 0.5743(3) 0.0364(10) Uani 1 1 d . . . . .
C5S C 0.1665(2) 0.8890(3) 0.5199(3) 0.0230(9) Uani 1 1 d . . . . .
C6S C 0.1357(3) 0.8422(3) 0.4503(3) 0.0264(9) Uani 1 1 d . . . . .
H6SA H 0.154472 0.868165 0.400051 0.040 Uiso 1 1 calc R U . . .
H6SB H 0.075518 0.841639 0.450630 0.040 Uiso 1 1 calc R U . . .
H6SC H 0.156274 0.785106 0.453331 0.040 Uiso 1 1 calc R U . . .

loop_
_atom_site_aniso_label
_atom_site_aniso_U_11
_atom_site_aniso_U_22
_atom_site_aniso_U_33
_atom_site_aniso_U_23
_atom_site_aniso_U_13
_atom_site_aniso_U_12
Eu1 0.00583(9) 0.00948(8) 0.01159(9) -0.00120(7) -0.00082(5) 0.00059(7)
O1 0.0070(12) 0.0119(11) 0.0121(12) -0.0020(9) -0.0008(9) -0.0001(9)
O2 0.0021(12) 0.0147(12) 0.0231(14) -0.0044(10) -0.0008(10) 0.0007(9)
O3 0.0120(13) 0.0159(12) 0.0141(13) 0.0039(10) -0.0039(10) -0.0026(10)
O4 0.0100(14) 0.0229(14) 0.0207(14) 0.0062(11) -0.0018(11) -0.0016(10)
O5 0.0260(16) 0.0203(14) 0.0251(16) 0.0134(12) 0.0026(12) 0.0023(11)
O6 0.0129(14) 0.0219(14) 0.0164(13) -0.0042(11) -0.0008(10) 0.0040(10)
O7 0.0104(14) 0.0294(15) 0.0220(15) -0.0086(12) -0.0010(11) 0.0005(11)
O8 0.0124(14) 0.0289(15) 0.0175(14) -0.0006(12) 0.0055(11) 0.0065(11)
O9 0.0129(14) 0.0161(13) 0.0207(14) 0.0055(11) 0.0032(11) 0.0045(10)
O10 0.0070(13) 0.0163(13) 0.0308(16) 0.0028(11) -0.0014(11) 0.0035(10)
O11 0.0252(17) 0.0305(17) 0.0400(19) 0.0247(15) 0.0039(14) 0.0012(13)
N1 0.0043(14) 0.0116(13) 0.0089(13) -0.0019(11) -0.0009(10) -0.0018(10)
N2 0.0052(14) 0.0088(13) 0.0128(14) 0.0000(11) 0.0002(11) 0.0010(10)
N3 0.0050(14) 0.0096(13) 0.0138(14) -0.0030(11) -0.0015(11) -0.0004(10)
N4 0.0074(15) 0.0149(14) 0.0136(15) -0.0022(12) -0.0001(11) 0.0005(11)
N5 0.0136(17) 0.0170(15) 0.0152(16) 0.0025(12) 0.0004(12) 0.0062(12)
N6 0.0111(16) 0.0108(14) 0.0188(16) 0.0021(12) -0.0016(12) 0.0009(11)
N7 0.0045(15) 0.0181(16) 0.0270(18) 0.0058(14) 0.0021(13) -0.0001(11)
C1 0.0083(17) 0.0086(15) 0.0097(16) 0.0020(12) -0.0006(12) -0.0030(12)
C2 0.0151(19) 0.0121(16) 0.0134(17) -0.0062(14) 0.0013(14) -0.0024(13)
C3 0.0116(19) 0.0125(16) 0.0165(18) -0.0036(14) -0.0002(14) 0.0007(13)
C4 0.0118(18) 0.0122(16) 0.0110(16) -0.0018(13) 0.0004(13) 0.0000(13)
C5 0.0047(16) 0.0097(15) 0.0106(16) 0.0016(12) 0.0018(12) 0.0009(12)
C6 0.0086(17) 0.0105(15) 0.0090(16) 0.0001(13) 0.0009(12) 0.0013(12)
C7 0.0066(17) 0.0148(16) 0.0109(17) 0.0005(13) 0.0012(13) 0.0018(12)
C8 0.0102(18) 0.0142(17) 0.0158(18) 0.0018(14) 0.0025(14) 0.0037(13)
C9 0.0081(17) 0.0125(16) 0.0170(18) -0.0025(14) 0.0030(13) 0.0032(12)
C10 0.0083(18) 0.0198(18) 0.0134(17) 0.0011(14) 0.0013(13) 0.0004(13)
C11 0.0100(18) 0.0164(17) 0.0150(18) -0.0002(13) -0.0044(14) -0.0031(12)
C12 0.0096(18) 0.0116(15) 0.0109(16) 0.0015(13) 0.0000(13) -0.0013(12)
C13 0.0091(17) 0.0111(15) 0.0096(16) 0.0016(13) -0.0013(12) 0.0014(12)
C14 0.0034(17) 0.0127(16) 0.0167(18) -0.0002(13) 0.0028(13) -0.0031(12)
C15 0.0088(18) 0.0159(17) 0.0141(17) -0.0013(14) 0.0010(13) -0.0003(13)
C16 0.0120(19) 0.0207(19) 0.0180(19) -0.0068(15) -0.0009(14) 0.0010(14)
C17 0.022(2) 0.0122(17) 0.024(2) -0.0062(15) 0.0029(16) -0.0017(14)
C18 0.0122(19) 0.0151(17) 0.023(2) 0.0048(15) 0.0015(15) -0.0005(13)
C19 0.0054(17) 0.0156(17) 0.0140(17) 0.0007(14) 0.0010(13) -0.0027(12)
C20 0.033(2) 0.021(2) 0.0145(19) 0.0004(16) -0.0041(16) 0.0047(17)
C21 0.021(2) 0.0191(18) 0.0116(17) -0.0009(14) -0.0023(15) 0.0013(15)
C22 0.0044(18) 0.0194(17) 0.0262(19) -0.0111(17) -0.0022(14) 0.0019(14)
C23 0.008(2) 0.035(2) 0.031(2) -0.0144(19) 0.0034(16) -0.0007(16)
C24 0.0079(18) 0.0093(15) 0.0172(18) 0.0000(13) 0.0004(13) -0.0007(12)
C25 0.0029(17) 0.0188(18) 0.0162(18) -0.0039(14) -0.0019(13) -0.0014(12)
C26 0.0118(19) 0.0169(17) 0.0131(17) -0.0024(14) -0.0013(14) 0.0001(13)
C27 0.013(2) 0.024(2) 0.022(2) -0.0049(16) -0.0024(15) -0.0006(15)
C28 0.013(2) 0.035(2) 0.024(2) -0.0003(18) -0.0083(16) 0.0039(16)
C29 0.020(2) 0.023(2) 0.021(2) 0.0033(16) -0.0031(16) 0.0028(15)
C30 0.013(2) 0.0188(17) 0.0176(19) 0.0000(15) 0.0004(14) -0.0006(14)
C31 0.017(2) 0.0171(18) 0.025(2) -0.0011(16) -0.0010(16) -0.0023(14)
C32 0.018(2) 0.0175(19) 0.031(2) 0.0053(17) -0.0013(17) 0.0011(15)
C33 0.0109(19) 0.0212(19) 0.022(2) -0.0077(16) -0.0010(15) 0.0040(14)
C34 0.035(3) 0.039(3) 0.035(3) 0.001(2) 0.022(2) 0.007(2)
N1S 0.037(3) 0.056(3) 0.037(3) 0.007(2) -0.006(2) -0.019(2)
C1S 0.029(3) 0.035(2) 0.023(2) -0.0039(19) 0.0041(19) -0.016(2)
C2S 0.032(3) 0.040(3) 0.039(3) -0.007(2) 0.000(2) 0.003(2)
N2S 0.030(2) 0.037(2) 0.047(3) 0.014(2) 0.009(2) 0.0097(18)
C3S 0.030(3) 0.022(2) 0.038(3) 0.0075(19) -0.002(2) 0.0102(18)
C4S 0.028(3) 0.029(2) 0.037(3) 0.007(2) 0.010(2) 0.0104(18)
N3S 0.036(2) 0.033(2) 0.040(2) -0.0009(19) -0.0055(19) 0.0074(18)
C5S 0.012(2) 0.023(2) 0.035(2) 0.0083(18) 0.0007(17) 0.0064(15)
C6S 0.020(2) 0.025(2) 0.034(2) 0.0035(19) -0.0055(18) 0.0014(17)

loop_
_atom_type_symbol
_atom_type_description
_atom_type_scat_dispersion_real
_atom_type_scat_dispersion_imag
_atom_type_scat_source
C C 0.0033 0.0016 'International Tables Vol C Tables 4.2.6.8 and 6.1.1.4'
H H 0.0000 0.0000 'International Tables Vol C Tables 4.2.6.8 and 6.1.1.4'
Eu Eu -0.1578 3.6682 'International Tables Vol C Tables 4.2.6.8 and 6.1.1.4'
N N 0.0061 0.0033 'International Tables Vol C Tables 4.2.6.8 and 6.1.1.4'
O O 0.0106 0.0060 'International Tables Vol C Tables 4.2.6.8 and 6.1.1.4'

loop_
_geom_angle_atom_site_label_1
_geom_angle_atom_site_label_2
_geom_angle_atom_site_label_3
_geom_angle
_geom_angle_site_symmetry_1
_geom_angle_site_symmetry_3
_geom_angle_publ_flag
O2 Eu1 O1 161.93(8) . . ?
O2 Eu1 O3 124.60(9) . . ?
O1 Eu1 O3 72.52(8) . . ?
O2 Eu1 O9 84.61(9) . . ?
O1 Eu1 O9 80.97(9) . . ?
O3 Eu1 O9 146.94(9) . . ?
O2 Eu1 O4 79.53(9) . . ?
O1 Eu1 O4 118.42(8) . . ?
O3 Eu1 O4 51.72(8) . . ?
O9 Eu1 O4 133.85(8) . . ?
O2 Eu1 O7 67.75(9) . . ?
O1 Eu1 O7 116.31(8) . . ?
O3 Eu1 O7 75.78(9) . . ?
O9 Eu1 O7 135.19(9) . . ?
O4 Eu1 O7 76.48(9) . . ?
O2 Eu1 O10 79.76(9) . . ?
O1 Eu1 O10 82.72(8) . . ?
O3 Eu1 O10 140.03(8) . . ?
O9 Eu1 O10 51.23(9) . . ?
O4 Eu1 O10 157.81(9) . . ?
O7 Eu1 O10 88.36(9) . . ?
O2 Eu1 O6 110.48(8) . . ?
O1 Eu1 O6 67.38(8) . . ?
O3 Eu1 O6 70.55(9) . . ?
O9 Eu1 O6 116.96(9) . . ?
O4 Eu1 O6 109.19(9) . . ?
O7 Eu1 O6 50.29(9) . . ?
O10 Eu1 O6 71.12(9) . . ?
O2 Eu1 N1 123.74(8) . . ?
O1 Eu1 N1 61.89(8) . . ?
O3 Eu1 N1 77.04(9) . . ?
O9 Eu1 N1 73.14(9) . . ?
O4 Eu1 N1 80.40(9) . . ?
O7 Eu1 N1 151.63(9) . . ?
O10 Eu1 N1 118.15(9) . . ?
O6 Eu1 N1 125.74(9) . . ?
O2 Eu1 N2 61.61(8) . . ?
O1 Eu1 N2 121.55(9) . . ?
O3 Eu1 N2 109.63(9) . . ?
O9 Eu1 N2 68.11(9) . . ?
O4 Eu1 N2 66.18(9) . . ?
O7 Eu1 N2 120.71(9) . . ?
O10 Eu1 N2 110.02(9) . . ?
O6 Eu1 N2 170.97(8) . . ?
N1 Eu1 N2 62.17(9) . . ?
O2 Eu1 N5 103.01(9) . . ?
O1 Eu1 N5 95.02(9) . . ?
O3 Eu1 N5 26.05(8) . . ?
O9 Eu1 N5 146.73(8) . . ?
O4 Eu1 N5 25.76(8) . . ?
O7 Eu1 N5 76.13(9) . . ?
O10 Eu1 N5 161.49(9) . . ?
O6 Eu1 N5 91.00(9) . . ?
N1 Eu1 N5 75.89(9) . . ?
N2 Eu1 N5 86.88(9) . . ?
O2 Eu1 N7 81.87(9) . . ?
O1 Eu1 N7 80.42(9) . . ?
O3 Eu1 N7 152.32(8) . . ?
O9 Eu1 N7 25.53(8) . . ?
O4 Eu1 N7 154.20(8) . . ?
O7 Eu1 N7 112.46(9) . . ?
O10 Eu1 N7 25.71(9) . . ?
O6 Eu1 N7 93.98(9) . . ?
N1 Eu1 N7 95.46(9) . . ?
N2 Eu1 N7 89.26(9) . . ?
N5 Eu1 N7 171.35(9) . . ?
C13 O1 Eu1 122.0(2) . . ?
C24 O2 Eu1 126.7(2) . . ?
N5 O3 Eu1 96.47(19) . . ?
N5 O4 Eu1 95.13(19) . . ?
N6 O6 Eu1 95.5(2) . . ?
N6 O7 Eu1 97.2(2) . . ?
N7 O9 Eu1 97.6(2) . . ?
N7 O10 Eu1 95.07(19) . . ?
C1 N1 C5 118.3(3) . . ?
C1 N1 Eu1 119.6(2) . . ?
C5 N1 Eu1 121.8(2) . . ?
C12 N2 C6 119.2(3) . . ?
C12 N2 Eu1 120.0(2) . . ?
C6 N2 Eu1 120.5(2) . . ?
C13 N3 C14 125.8(3) . . ?
C13 N3 C22 117.6(3) . . ?
C14 N3 C22 116.4(3) . . ?
C24 N4 C25 125.3(3) . . ?
C24 N4 C33 119.1(3) . . ?
C25 N4 C33 115.4(3) . . ?
O5 N5 O4 122.3(3) . . ?
O5 N5 O3 121.4(3) . . ?
O4 N5 O3 116.3(3) . . ?
O5 N5 Eu1 173.4(3) . . ?
O4 N5 Eu1 59.11(17) . . ?
O3 N5 Eu1 57.48(16) . . ?
O8 N6 O6 122.2(3) . . ?
O8 N6 O7 121.3(3) . . ?
O6 N6 O7 116.5(3) . . ?
O8 N6 Eu1 174.3(2) . . ?
O6 N6 Eu1 59.46(17) . . ?
O7 N6 Eu1 57.45(18) . . ?
O11 N7 O9 121.0(3) . . ?
O11 N7 O10 122.9(3) . . ?
O9 N7 O10 116.0(3) . . ?
O11 N7 Eu1 177.2(3) . . ?
O9 N7 Eu1 56.86(17) . . ?
O10 N7 Eu1 59.22(17) . . ?
N1 C1 C2 122.1(3) . . ?
N1 C1 C13 110.4(3) . . ?
C2 C1 C13 127.1(3) . . ?
C3 C2 C1 120.0(3) . . ?
C3 C2 H2 120.0 . . ?
C1 C2 H2 120.0 . . ?
C2 C3 C4 119.6(3) . . ?
C2 C3 H3 120.2 . . ?
C4 C3 H3 120.2 . . ?
C3 C4 C5 116.7(3) . . ?
C3 C4 C9 123.6(3) . . ?
C5 C4 C9 119.7(3) . . ?
N1 C5 C4 123.2(3) . . ?
N1 C5 C6 117.5(3) . . ?
C4 C5 C6 119.3(3) . . ?
N2 C6 C7 122.9(3) . . ?
N2 C6 C5 117.7(3) . . ?
C7 C6 C5 119.4(3) . . ?
C6 C7 C10 116.9(3) . . ?
C6 C7 C8 119.5(3) . . ?
C10 C7 C8 123.6(3) . . ?
C9 C8 C7 121.0(3) . . ?
C9 C8 H8 119.5 . . ?
C7 C8 H8 119.5 . . ?
C8 C9 C4 121.0(3) . . ?
C8 C9 H9 119.5 . . ?
C4 C9 H9 119.5 . . ?
C11 C10 C7 119.9(3) . . ?
C11 C10 H10 120.0 . . ?
C7 C10 H10 120.0 . . ?
C10 C11 C12 119.0(3) . . ?
C10 C11 H11 120.5 . . ?
C12 C11 H11 120.5 . . ?
N2 C12 C11 121.8(3) . . ?
N2 C12 C24 110.6(3) . . ?
C11 C12 C24 127.6(3) . . ?
O1 C13 N3 121.1(3) . . ?
O1 C13 C1 117.2(3) . . ?
N3 C13 C1 121.6(3) . . ?
O1 C13 Eu1 39.22(16) . . ?
N3 C13 Eu1 148.7(2) . . ?
C1 C13 Eu1 84.19(18) . . ?
C19 C14 C15 122.5(3) . . ?
C19 C14 N3 119.7(3) . . ?
C15 C14 N3 117.8(3) . . ?
C16 C15 C14 117.5(3) . . ?
C16 C15 C20 120.0(3) . . ?
C14 C15 C20 122.4(3) . . ?
C17 C16 C15 121.3(3) . . ?
C17 C16 H16 119.3 . . ?
C15 C16 H16 119.3 . . ?
C16 C17 C18 119.7(3) . . ?
C16 C17 H17 120.2 . . ?
C18 C17 H17 120.2 . . ?
C17 C18 C19 121.3(4) . . ?
C17 C18 H18 119.4 . . ?
C19 C18 H18 119.4 . . ?
C14 C19 C18 117.7(3) . . ?
C14 C19 C21 123.5(3) . . ?
C18 C19 C21 118.8(3) . . ?
C15 C20 H20A 109.5 . . ?
C15 C20 H20B 109.5 . . ?
H20A C20 H20B 109.5 . . ?
C15 C20 H20C 109.5 . . ?
H20A C20 H20C 109.5 . . ?
H20B C20 H20C 109.5 . . ?
C19 C21 H21A 109.5 . . ?
C19 C21 H21B 109.5 . . ?
H21A C21 H21B 109.5 . . ?
C19 C21 H21C 109.5 . . ?
H21A C21 H21C 109.5 . . ?
H21B C21 H21C 109.5 . . ?
N3 C22 C23 112.6(3) . . ?
N3 C22 H22A 109.1 . . ?
C23 C22 H22A 109.1 . . ?
N3 C22 H22B 109.1 . . ?
C23 C22 H22B 109.1 . . ?
H22A C22 H22B 107.8 . . ?
C22 C23 H23A 109.5 . . ?
C22 C23 H23B 109.5 . . ?
H23A C23 H23B 109.5 . . ?
C22 C23 H23C 109.5 . . ?
H23A C23 H23C 109.5 . . ?
H23B C23 H23C 109.5 . . ?
O2 C24 N4 120.8(3) . . ?
O2 C24 C12 116.7(3) . . ?
N4 C24 C12 122.4(3) . . ?
C30 C25 C26 122.8(3) . . ?
C30 C25 N4 120.1(3) . . ?
C26 C25 N4 117.0(3) . . ?
C27 C26 C25 117.9(3) . . ?
C27 C26 C31 119.6(3) . . ?
C25 C26 C31 122.5(3) . . ?
C26 C27 C28 120.4(4) . . ?
C26 C27 H27 119.8 . . ?
C28 C27 H27 119.8 . . ?
C29 C28 C27 120.6(4) . . ?
C29 C28 H28 119.7 . . ?
C27 C28 H28 119.7 . . ?
C28 C29 C30 120.9(4) . . ?
C28 C29 H29 119.5 . . ?
C30 C29 H29 119.5 . . ?
C29 C30 C25 117.3(3) . . ?
C29 C30 C32 118.8(3) . . ?
C25 C30 C32 123.8(3) . . ?
C26 C31 H31A 109.5 . . ?
C26 C31 H31B 109.5 . . ?
H31A C31 H31B 109.5 . . ?
C26 C31 H31C 109.5 . . ?
H31A C31 H31C 109.5 . . ?
H31B C31 H31C 109.5 . . ?
C30 C32 H32A 109.5 . . ?
C30 C32 H32B 109.5 . . ?
H32A C32 H32B 109.5 . . ?
C30 C32 H32C 109.5 . . ?
H32A C32 H32C 109.5 . . ?
H32B C32 H32C 109.5 . . ?
N4 C33 C34 112.9(3) . . ?
N4 C33 H33A 109.0 . . ?
C34 C33 H33A 109.0 . . ?
N4 C33 H33B 109.0 . . ?
C34 C33 H33B 109.0 . . ?
H33A C33 H33B 107.8 . . ?
C33 C34 H34A 109.5 . . ?
C33 C34 H34B 109.5 . . ?
H34A C34 H34B 109.5 . . ?
C33 C34 H34C 109.5 . . ?
H34A C34 H34C 109.5 . . ?
H34B C34 H34C 109.5 . . ?
N1S C1S C2S 179.1(5) . . ?
C1S C2S H2SA 109.5 . . ?
C1S C2S H2SB 109.5 . . ?
H2SA C2S H2SB 109.5 . . ?
C1S C2S H2SC 109.5 . . ?
H2SA C2S H2SC 109.5 . . ?
H2SB C2S H2SC 109.5 . . ?
N2S C3S C4S 178.6(5) . . ?
C3S C4S H4SA 109.5 . . ?
C3S C4S H4SB 109.5 . . ?
H4SA C4S H4SB 109.5 . . ?
C3S C4S H4SC 109.5 . . ?
H4SA C4S H4SC 109.5 . . ?
H4SB C4S H4SC 109.5 . . ?
N3S C5S C6S 179.6(5) . . ?
C5S C6S H6SA 109.5 . . ?
C5S C6S H6SB 109.5 . . ?
H6SA C6S H6SB 109.5 . . ?
C5S C6S H6SC 109.5 . . ?
H6SA C6S H6SC 109.5 . . ?
H6SB C6S H6SC 109.5 . . ?

loop_
_geom_bond_atom_site_label_1
_geom_bond_atom_site_label_2
_geom_bond_distance
_geom_bond_site_symmetry_2
_geom_bond_publ_flag
Eu1 O2 2.395(2) . ?
Eu1 O1 2.431(2) . ?
Eu1 O3 2.466(2) . ?
Eu1 O9 2.468(3) . ?
Eu1 O4 2.504(3) . ?
Eu1 O7 2.510(3) . ?
Eu1 O10 2.520(3) . ?
Eu1 O6 2.557(3) . ?
Eu1 N1 2.587(3) . ?
Eu1 N2 2.625(3) . ?
Eu1 N5 2.906(3) . ?
Eu1 N7 2.922(3) . ?
O1 C13 1.240(4) . ?
O2 C24 1.254(4) . ?
O3 N5 1.284(4) . ?
O4 N5 1.268(4) . ?
O5 N5 1.222(4) . ?
O6 N6 1.257(4) . ?
O7 N6 1.276(4) . ?
O8 N6 1.232(4) . ?
O9 N7 1.271(4) . ?
O10 N7 1.272(4) . ?
O11 N7 1.222(4) . ?
N1 C1 1.344(4) . ?
N1 C5 1.350(4) . ?
N2 C12 1.332(4) . ?
N2 C6 1.344(4) . ?
N3 C13 1.338(4) . ?
N3 C14 1.449(4) . ?
N3 C22 1.486(4) . ?
N4 C24 1.339(4) . ?
N4 C25 1.450(4) . ?
N4 C33 1.481(5) . ?
C1 C2 1.388(5) . ?
C1 C13 1.516(5) . ?
C2 C3 1.373(5) . ?
C2 H2 0.9500 . ?
C3 C4 1.406(5) . ?
C3 H3 0.9500 . ?
C4 C5 1.417(5) . ?
C4 C9 1.428(5) . ?
C5 C6 1.441(5) . ?
C6 C7 1.409(5) . ?
C7 C10 1.406(5) . ?
C7 C8 1.439(5) . ?
C8 C9 1.349(5) . ?
C8 H8 0.9500 . ?
C9 H9 0.9500 . ?
C10 C11 1.374(5) . ?
C10 H10 0.9500 . ?
C11 C12 1.409(5) . ?
C11 H11 0.9500 . ?
C12 C24 1.507(5) . ?
C14 C19 1.389(5) . ?
C14 C15 1.401(5) . ?
C15 C16 1.392(5) . ?
C15 C20 1.508(5) . ?
C16 C17 1.380(5) . ?
C16 H16 0.9500 . ?
C17 C18 1.384(5) . ?
C17 H17 0.9500 . ?
C18 C19 1.394(5) . ?
C18 H18 0.9500 . ?
C19 C21 1.506(5) . ?
C20 H20A 0.9800 . ?
C20 H20B 0.9800 . ?
C20 H20C 0.9800 . ?
C21 H21A 0.9800 . ?
C21 H21B 0.9800 . ?
C21 H21C 0.9800 . ?
C22 C23 1.509(6) . ?
C22 H22A 0.9900 . ?
C22 H22B 0.9900 . ?
C23 H23A 0.9800 . ?
C23 H23B 0.9800 . ?
C23 H23C 0.9800 . ?
C25 C30 1.397(5) . ?
C25 C26 1.400(5) . ?
C26 C27 1.390(5) . ?
C26 C31 1.505(5) . ?
C27 C28 1.389(6) . ?
C27 H27 0.9500 . ?
C28 C29 1.384(6) . ?
C28 H28 0.9500 . ?
C29 C30 1.393(5) . ?
C29 H29 0.9500 . ?
C30 C32 1.504(5) . ?
C31 H31A 0.9800 . ?
C31 H31B 0.9800 . ?
C31 H31C 0.9800 . ?
C32 H32A 0.9800 . ?
C32 H32B 0.9800 . ?
C32 H32C 0.9800 . ?
C33 C34 1.498(6) . ?
C33 H33A 0.9900 . ?
C33 H33B 0.9900 . ?
C34 H34A 0.9800 . ?
C34 H34B 0.9800 . ?
C34 H34C 0.9800 . ?
N1S C1S 1.141(6) . ?
C1S C2S 1.460(7) . ?
C2S H2SA 0.9800 . ?
C2S H2SB 0.9800 . ?
C2S H2SC 0.9800 . ?
N2S C3S 1.137(6) . ?
C3S C4S 1.470(6) . ?
C4S H4SA 0.9800 . ?
C4S H4SB 0.9800 . ?
C4S H4SC 0.9800 . ?
N3S C5S 1.139(6) . ?
C5S C6S 1.455(6) . ?
C6S H6SA 0.9800 . ?
C6S H6SB 0.9800 . ?
C6S H6SC 0.9800 . ?
